data_7055327
loop_
_publ_author_name
'Zhu, Qian-Jiang'
'Zhao, Wen-Xuan'
'Wang, Chuan-Zeng'
'Zhang, Ying'
'Zhang, Yun-Qian'
'Xue, Sai-Feng'
'Tao, Zhu'
'Clegg, Jack Kay'
'Lindoy, Lenard F.'
'Wei, Gang'

_publ_section_title
;
 Adducts of Aqua Complexes of Ln3+ with
 hexanohydroxyhexanomethylcucurbit[6]uril: Potential Application in the
 Isolation of Heavy Lanthanides
;
_journal_name_full 'New J. Chem.'
_journal_paper_doi 10.1039/C5NJ00964B
_journal_year 2016
_chemical_formula_sum 'C42 H111 Er N24 O51'
_chemical_formula_weight 1935.80
_space_group_crystal_system monoclinic
_space_group_IT_number 12
_space_group_name_Hall '-C 2y'
_space_group_name_H-M_alt 'C 1 2/m 1'
_symmetry_space_group_name_Hall '-C 2y'
_symmetry_space_group_name_H-M 'C 1 2/m 1'
_atom_sites_solution_hydrogens geom
_audit_creation_method SHELXL-2014/6
_audit_update_record
;
2015-10-08 deposited with the CCDC.
2016-01-19 downloaded from the CCDC.
;
_cell_angle_alpha 90
_cell_angle_beta 119.896(2)
_cell_angle_gamma 90
_cell_formula_units_Z 2
_cell_length_a 21.6886(18)
_cell_length_b 12.2264(10)
_cell_length_c 16.420(2)
_cell_measurement_temperature 223(2)
_cell_volume 3774.7(6)
_computing_cell_refinement 'Bruker SMART'
_computing_data_collection 'Bruker SMART'
_computing_data_reduction 'Bruker SAINT'
_computing_molecular_graphics 'Bruker SHELXTL'
_computing_publication_material 'Bruker SHELXTL'
_computing_structure_refinement 'SHELXL-2014/6 (Sheldrick, 2014)'
_computing_structure_solution 'SHELXL-2014/6 (Sheldrick, 2014)'
_diffrn_ambient_temperature 223(2)
_diffrn_measured_fraction_theta_full 0.990
_diffrn_measured_fraction_theta_max 0.993
_diffrn_measurement_device_type 'CCD area detector'
_diffrn_measurement_method 'phi and omega scans'
_diffrn_radiation_type MoK\a
_diffrn_radiation_wavelength 0.71073
_diffrn_reflns_av_R_equivalents 0.0601
_diffrn_reflns_av_unetI/netI 0.0518
_diffrn_reflns_laue_measured_fraction_full 0.990
_diffrn_reflns_laue_measured_fraction_max 0.993
_diffrn_reflns_limit_h_max 25
_diffrn_reflns_limit_h_min -25
_diffrn_reflns_limit_k_max 13
_diffrn_reflns_limit_k_min -14
_diffrn_reflns_limit_l_max 19
_diffrn_reflns_limit_l_min -19
_diffrn_reflns_number 15808
_diffrn_reflns_point_group_measured_fraction_full 0.990
_diffrn_reflns_point_group_measured_fraction_max 0.993
_diffrn_reflns_theta_full 25.242
_diffrn_reflns_theta_max 25.199
_diffrn_reflns_theta_min 1.430
_diffrn_source 'fine-focus sealed tube'
_exptl_absorpt_coefficient_mu 1.239
_exptl_absorpt_correction_T_max 0.771
_exptl_absorpt_correction_T_min 0.714
_exptl_absorpt_correction_type multi-scan
_exptl_absorpt_process_details sadabs
_exptl_crystal_colour colourless
_exptl_crystal_density_diffrn 1.703
_exptl_crystal_density_method 'not measured'
_exptl_crystal_description block
_exptl_crystal_F_000 2014
_exptl_crystal_size_max 0.280
_exptl_crystal_size_mid 0.240
_exptl_crystal_size_min 0.210
_platon_squeeze_details
;
;
_refine_diff_density_max 1.933
_refine_diff_density_min -4.532
_refine_diff_density_rms 0.146
_refine_ls_extinction_method none
_refine_ls_goodness_of_fit_ref 1.159
_refine_ls_hydrogen_treatment constr
_refine_ls_matrix_type full
_refine_ls_number_parameters 224
_refine_ls_number_reflns 3550
_refine_ls_number_restraints 10
_refine_ls_restrained_S_all 1.163
_refine_ls_R_factor_all 0.0733
_refine_ls_R_factor_gt 0.0689
_refine_ls_shift/su_max 0.015
_refine_ls_shift/su_mean 0.000
_refine_ls_structure_factor_coef Fsqd
_refine_ls_weighting_details 'w=1/[\s^2^(Fo^2^)+(0.1035P)^2^+15.3689P] where P=(Fo^2^+2Fc^2^)/3'
_refine_ls_weighting_scheme calc
_refine_ls_wR_factor_gt 0.1809
_refine_ls_wR_factor_ref 0.1848
_reflns_Friedel_coverage 0.000
_reflns_number_gt 3283
_reflns_number_total 3550
_reflns_threshold_expression 'I > 2\s(I)'
_cod_data_source_file c5nj00964b2.cif
_cod_data_source_block Er
_cod_original_cell_volume 3774.8(7)
_cod_database_code 7055327
_shelx_space_group_comment
;
The symmetry employed for this shelxl refinement is uniquely defined
by the following loop, which should always be used as a source of
symmetry information in preference to the above space-group names.
They are only intended as comments.
;
_shelx_estimated_absorpt_t_min 0.723
_shelx_estimated_absorpt_t_max 0.781
_shelxl_version_number 2014/6

loop_
_space_group_symop_operation_xyz
'x, y, z'
'-x, y, -z'
'x+1/2, y+1/2, z'
'-x+1/2, y+1/2, -z'
'-x, -y, -z'
'x, -y, z'
'-x+1/2, -y+1/2, -z'
'x+1/2, -y+1/2, z'

loop_
_atom_site_label
_atom_site_type_symbol
_atom_site_fract_x
_atom_site_fract_y
_atom_site_fract_z
_atom_site_U_iso_or_equiv
_atom_site_adp_type
_atom_site_occupancy
_atom_site_site_symmetry_order
_atom_site_calc_flag
_atom_site_refinement_flags_posn
_atom_site_refinement_flags_adp
_atom_site_refinement_flags_occupancy
O1W O -0.0784(3) -0.3490(5) 0.4639(6) 0.088(2) Uani 0.5 1 d . . P
O2W O -0.0126(5) -0.4297(6) 0.3619(5) 0.139(3) Uani 0.5 1 d . . P
O3W O 0.0339(4) -0.6444(6) 0.4406(5) 0.128(2) Uani 0.5 1 d . . P
O4W O -0.1079(5) -0.4301(6) 0.3989(13) 0.236(9) Uani 0.5 1 d . . P
Er1 Er 0.0000 -0.5000 0.5000 0.04187(8) Uani 1 4 d S T P
C1 C 0.0222(2) -0.1565(4) 0.2748(3) 0.0703(13) Uani 1 1 d . . .
C2 C -0.0166(3) 0.0000 0.1784(3) 0.0648(16) Uani 1 2 d DS T P
C3 C 0.0669(3) 0.0000 0.2422(4) 0.0639(15) Uani 1 2 d S T P
C4 C 0.1524(2) -0.1412(4) 0.3544(3) 0.0742(13) Uani 1 1 d . . .
H4A H 0.1497 -0.2210 0.3571 0.089 Uiso 1 1 calc R U .
H4B H 0.1814 -0.1239 0.3256 0.089 Uiso 1 1 calc R U .
C5 C 0.1966(2) -0.1566(4) 0.5251(3) 0.070 Uani 1 1 d . . .
C6 C 0.23620(6) 0.0000 0.48511(10) 0.052 Uani 1 2 d DS T P
C7 C 0.2677(2) 0.0000 0.5878(5) 0.072 Uani 1 2 d DS T P
C8 C 0.2585(2) -0.1424(4) 0.6956(3) 0.076 Uani 1 1 d . . .
H8A H 0.2514 -0.2218 0.6902 0.092 Uiso 1 1 calc R U .
H8B H 0.3095 -0.1291 0.7367 0.092 Uiso 1 1 calc R U .
C9 C 0.1704(2) -0.1554(3) 0.7451(3) 0.0621(13) Uani 1 1 d . . .
C10 C 0.2435(3) 0.0000 0.7984(4) 0.066(2) Uani 1 2 d DS T P
C11 C 0.1935(3) 0.0000 0.8399(4) 0.0631(19) Uani 1 2 d S T P
C12 C 0.1056(3) -0.1445(4) 0.8338(3) 0.0789(15) Uani 1 1 d . . .
H12A H 0.1020 -0.2237 0.8236 0.095 Uiso 1 1 calc R U .
H12B H 0.1282 -0.1317 0.9016 0.095 Uiso 1 1 calc R U .
C13 C 0.0995(4) 0.0000 0.1846(6) 0.106(3) Uani 1 2 d S T P
H13A H 0.0884 -0.0679 0.1495 0.159 Uiso 0.5 1 calc R U P
H13B H 0.0815 0.0611 0.1413 0.159 Uiso 0.5 1 calc R U P
H13C H 0.1507 0.0068 0.2242 0.159 Uiso 0.5 1 calc R U P
C14 C 0.28309(6) 0.0000 0.44663(10) 0.052 Uani 1 2 d DS TU P
H14A H 0.2552 0.0000 0.3786 0.077 Uiso 0.5 1 calc R U P
H14B H 0.3129 0.0648 0.4677 0.077 Uiso 0.5 1 calc R U P
H14C H 0.3129 -0.0648 0.4677 0.077 Uiso 0.5 1 calc R U P
C15 C 0.2279(7) 0.0000 0.9388(7) 0.155(6) Uani 1 2 d S T P
H15A H 0.2552 0.0668 0.9628 0.232 Uiso 0.5 1 calc R U P
H15B H 0.1926 -0.0042 0.9586 0.232 Uiso 0.5 1 calc R U P
H15C H 0.2594 -0.0626 0.9631 0.232 Uiso 0.5 1 calc R U P
N1 N -0.03545(18) -0.0991(3) 0.2109(2) 0.0672(10) Uani 1 1 d . . .
N2 N 0.08200(17) -0.0991(3) 0.2954(2) 0.0632(10) Uani 1 1 d . . .
N3 N 0.18709(17) -0.0993(3) 0.4479(2) 0.0667(10) Uani 1 1 d . . .
N4 N 0.23814(18) -0.0997(3) 0.6052(2) 0.0688(11) Uani 1 1 d . . .
N5 N 0.22173(18) -0.0991(3) 0.7397(2) 0.0643(11) Uani 1 1 d . . .
N6 N 0.15136(19) -0.0993(3) 0.8001(3) 0.0661(11) Uani 1 1 d . . .
O1 O 0.0204(2) -0.2455(3) 0.3057(3) 0.1172(15) Uani 1 1 d . . .
O2 O 0.1715(2) -0.2489(3) 0.5179(3) 0.0952(12) Uani 1 1 d . . .
O3 O 0.14699(19) -0.2441(3) 0.7085(2) 0.0860(12) Uani 1 1 d . . .
O4 O -0.0416(5) 0.0000 0.0794(3) 0.186(5) Uani 1 2 d DS T P
H4 H -0.0292 -0.0575 0.0648 0.278 Uiso 0.5 1 calc R U P
O5 O 0.3440(3) 0.0000 0.6344(7) 0.215(6) Uani 1 2 d DS T P
H5 H 0.3577 0.0527 0.6157 0.323 Uiso 0.5 1 calc R U P
O6 O 0.3167(3) 0.0000 0.8709(7) 0.200(6) Uani 1 2 d DS T P
H6 H 0.3424 -0.0034 0.8468 0.300 Uiso 0.5 1 calc R U P

loop_
_atom_site_aniso_label
_atom_site_aniso_U_11
_atom_site_aniso_U_22
_atom_site_aniso_U_33
_atom_site_aniso_U_23
_atom_site_aniso_U_13
_atom_site_aniso_U_12
O1W 0.068(3) 0.029(3) 0.163(5) 0.010(3) 0.055(3) 0.020(2)
O2W 0.304(7) 0.046(4) 0.131(3) -0.008(3) 0.155(3) -0.025(4)
O3W 0.246(4) 0.060(4) 0.158(3) 0.016(3) 0.161(2) 0.051(3)
O4W 0.072(5) 0.027(4) 0.394(19) 0.006(7) -0.045(8) 0.012(4)
Er1 0.05034(12) 0.01861(12) 0.06732(12) 0.000 0.03735(8) 0.000
C1 0.093(2) 0.035(2) 0.101(2) 0.0081(18) 0.0616(14) 0.0048(18)
C2 0.111(3) 0.036(3) 0.073(2) 0.000 0.0655(16) 0.000
C3 0.095(2) 0.038(3) 0.092(2) 0.000 0.0720(15) 0.000
C4 0.095(2) 0.039(2) 0.118(2) -0.0007(19) 0.0759(13) 0.0107(17)
C5 0.082 0.039 0.115 0.012 0.069 0.017
C6 0.075 0.021 0.096 0.000 0.071 0.000
C7 0.065 0.043 0.129 0.000 0.066 0.000
C8 0.086 0.047 0.101 0.014 0.050 0.017
C9 0.071(2) 0.0360(19) 0.0720(19) 0.0072(17) 0.0296(15) 0.0059(18)
C10 0.046(3) 0.050(3) 0.079(3) 0.000 0.014(2) 0.000
C11 0.074(3) 0.047(3) 0.060(3) 0.000 0.027(2) 0.000
C12 0.096(3) 0.048(2) 0.099(2) 0.018(2) 0.0528(17) 0.003(2)
C13 0.125(4) 0.093(6) 0.139(4) 0.000 0.096(3) 0.000
C14 0.075 0.021 0.096 0.000 0.071 0.000
C15 0.197(11) 0.154(11) 0.075(5) 0.000 0.038(6) 0.000
N1 0.0825(17) 0.0358(18) 0.0981(17) -0.0078(15) 0.0562(11) -0.0058(15)
N2 0.0839(16) 0.0321(16) 0.0928(15) 0.0058(14) 0.0585(10) 0.0021(14)
N3 0.0741(15) 0.0368(18) 0.1072(18) -0.0012(15) 0.0588(11) 0.0057(14)
N4 0.0821(17) 0.0385(18) 0.1005(18) -0.0072(15) 0.0565(12) 0.0018(15)
N5 0.0712(17) 0.0340(17) 0.0866(18) -0.0022(15) 0.0386(12) 0.0063(14)
N6 0.0746(18) 0.0316(17) 0.0905(18) 0.0001(15) 0.0399(13) 0.0009(15)
O1 0.126(2) 0.0407(16) 0.206(3) 0.0489(17) 0.0985(17) 0.0115(16)
O2 0.135(2) 0.0260(14) 0.145(2) 0.0034(15) 0.0850(14) -0.0057(15)
O3 0.106(2) 0.0390(16) 0.1077(19) -0.0134(15) 0.0498(15) -0.0114(16)
O4 0.227(8) 0.224(11) 0.105(4) 0.000 0.082(4) 0.000
O5 0.131(5) 0.308(16) 0.217(7) 0.000 0.095(4) 0.000
O6 0.099(5) 0.224(12) 0.230(9) 0.000 0.046(5) 0.000

loop_
_atom_type_symbol
_atom_type_description
_atom_type_scat_dispersion_real
_atom_type_scat_dispersion_imag
_atom_type_scat_source
C C 0.0033 0.0016 'International Tables Vol C Tables 4.2.6.8 and 6.1.1.4'
H H 0.0000 0.0000 'International Tables Vol C Tables 4.2.6.8 and 6.1.1.4'
N N 0.0061 0.0033 'International Tables Vol C Tables 4.2.6.8 and 6.1.1.4'
O O 0.0106 0.0060 'International Tables Vol C Tables 4.2.6.8 and 6.1.1.4'
Er Er -0.2586 4.9576 'International Tables Vol C Tables 4.2.6.8 and 6.1.1.4'

loop_
_geom_angle_atom_site_label_1
_geom_angle_atom_site_label_2
_geom_angle_atom_site_label_3
_geom_angle
_geom_angle_site_symmetry_1
_geom_angle_site_symmetry_3
O4W O1W O3W 129.8(8) . 5_546
O4W O1W Er1 68.1(4) . .
O3W O1W Er1 70.2(4) 5_546 .
O3W O2W O2W 127.6(4) 6_545 6_545
O3W O2W Er1 71.1(4) 6_545 .
O2W O2W Er1 68.15(19) 6_545 .
O1W O3W O2W 144.5(7) 5_546 6_545
O1W O3W Er1 75.7(4) 5_546 .
O2W O3W Er1 71.3(4) 6_545 .
O1W O4W O4W 136.8(6) . 6_545
O1W O4W Er1 77.8(5) . .
O4W O4W Er1 67.7(2) 6_545 .
O4W Er1 O4W 180.0(4) 6_545 2_556
O4W Er1 O4W 135.5(4) 6_545 5_546
O4W Er1 O4W 44.5(4) 2_556 5_546
O4W Er1 O4W 44.5(4) 6_545 .
O4W Er1 O4W 135.5(4) 2_556 .
O4W Er1 O4W 180.0 5_546 .
O4W Er1 O3W 80.3(4) 6_545 .
O4W Er1 O3W 99.7(4) 2_556 .
O4W Er1 O3W 65.8(5) 5_546 .
O4W Er1 O3W 114.2(5) . .
O4W Er1 O3W 99.7(4) 6_545 5_546
O4W Er1 O3W 80.3(4) 2_556 5_546
O4W Er1 O3W 114.2(5) 5_546 5_546
O4W Er1 O3W 65.8(5) . 5_546
O3W Er1 O3W 180.0 . 5_546
O4W Er1 O3W 114.2(5) 6_545 6_545
O4W Er1 O3W 65.8(5) 2_556 6_545
O4W Er1 O3W 99.7(4) 5_546 6_545
O4W Er1 O3W 80.3(4) . 6_545
O3W Er1 O3W 99.8(4) . 6_545
O3W Er1 O3W 80.2(4) 5_546 6_545
O4W Er1 O3W 65.8(5) 6_545 2_556
O4W Er1 O3W 114.2(5) 2_556 2_556
O4W Er1 O3W 80.3(4) 5_546 2_556
O4W Er1 O3W 99.7(4) . 2_556
O3W Er1 O3W 80.2(4) . 2_556
O3W Er1 O3W 99.8(4) 5_546 2_556
O3W Er1 O3W 180.0(4) 6_545 2_556
O4W Er1 O2W 64.2(6) 6_545 6_545
O4W Er1 O2W 115.8(6) 2_556 6_545
O4W Er1 O2W 98.8(5) 5_546 6_545
O4W Er1 O2W 81.2(5) . 6_545
O3W Er1 O2W 37.5(3) . 6_545
O3W Er1 O2W 142.5(3) 5_546 6_545
O3W Er1 O2W 77.1(3) 6_545 6_545
O3W Er1 O2W 102.9(3) 2_556 6_545
O4W Er1 O2W 115.8(6) 6_545 2_556
O4W Er1 O2W 64.2(6) 2_556 2_556
O4W Er1 O2W 81.2(5) 5_546 2_556
O4W Er1 O2W 98.8(5) . 2_556
O3W Er1 O2W 142.5(3) . 2_556
O3W Er1 O2W 37.5(3) 5_546 2_556
O3W Er1 O2W 102.9(3) 6_545 2_556
O3W Er1 O2W 77.1(3) 2_556 2_556
O2W Er1 O2W 180.0(5) 6_545 2_556
O4W Er1 O2W 98.8(5) 6_545 5_546
O4W Er1 O2W 81.2(5) 2_556 5_546
O4W Er1 O2W 64.2(6) 5_546 5_546
O4W Er1 O2W 115.8(6) . 5_546
O3W Er1 O2W 102.9(3) . 5_546
O3W Er1 O2W 77.1(3) 5_546 5_546
O3W Er1 O2W 142.5(3) 6_545 5_546
O3W Er1 O2W 37.5(3) 2_556 5_546
O2W Er1 O2W 136.3(4) 6_545 5_546
O2W Er1 O2W 43.7(4) 2_556 5_546
O4W Er1 O2W 81.2(5) 6_545 .
O4W Er1 O2W 98.8(5) 2_556 .
O4W Er1 O2W 115.8(6) 5_546 .
O4W Er1 O2W 64.2(6) . .
O3W Er1 O2W 77.1(3) . .
O3W Er1 O2W 102.9(3) 5_546 .
O3W Er1 O2W 37.5(3) 6_545 .
O3W Er1 O2W 142.5(3) 2_556 .
O2W Er1 O2W 43.7(4) 6_545 .
O2W Er1 O2W 136.3(4) 2_556 .
O2W Er1 O2W 180.0 5_546 .
O1 C1 N1 125.3(4) . .
O1 C1 N2 125.9(4) . .
N1 C1 N2 108.8(4) . .
N1 C2 N1 112.0(5) 6 .
N1 C2 O4 113.4(3) 6 .
N1 C2 O4 113.4(3) . .
N1 C2 C3 101.2(3) 6 .
N1 C2 C3 101.2(3) . .
O4 C2 C3 114.4(6) . .
C13 C3 N2 111.3(3) . 6
C13 C3 N2 111.3(3) . .
N2 C3 N2 115.5(5) 6 .
C13 C3 C2 110.1(5) . .
N2 C3 C2 104.0(3) 6 .
N2 C3 C2 104.0(3) . .
N3 C4 N2 114.3(4) . .
N3 C4 H4A 108.7 . .
N2 C4 H4A 108.7 . .
N3 C4 H4B 108.7 . .
N2 C4 H4B 108.7 . .
H4A C4 H4B 107.6 . .
O2 C5 N4 127.5(5) . .
O2 C5 N3 121.5(4) . .
N4 C5 N3 110.9(4) . .
C7 C6 C14 118.5(2) . .
C7 C6 N3 107.0(2) . .
C14 C6 N3 109.16(17) . .
C7 C6 N3 107.0(2) . 6
C14 C6 N3 109.16(17) . 6
N3 C6 N3 105.3(3) . 6
C6 C7 N4 102.9(3) . 6
C6 C7 N4 102.9(3) . .
N4 C7 N4 112.1(5) 6 .
C6 C7 O5 111.4(7) . .
N4 C7 O5 113.3(3) 6 .
N4 C7 O5 113.3(3) . .
N5 C8 N4 115.8(4) . .
N5 C8 H8A 108.3 . .
N4 C8 H8A 108.3 . .
N5 C8 H8B 108.3 . .
N4 C8 H8B 108.3 . .
H8A C8 H8B 107.4 . .
O3 C9 N5 125.0(5) . .
O3 C9 N6 126.1(5) . .
N5 C9 N6 108.8(4) . .
N5 C10 N5 110.8(5) . 6
N5 C10 C11 102.9(3) . .
N5 C10 C11 102.9(3) 6 .
N5 C10 O6 113.9(4) . .
N5 C10 O6 113.9(4) 6 .
C11 C10 O6 111.4(7) . .
C15 C11 N6 111.6(5) . .
C15 C11 N6 111.6(5) . 6
N6 C11 N6 112.1(5) . 6
C15 C11 C10 115.1(8) . .
N6 C11 C10 102.9(4) . .
N6 C11 C10 102.9(4) 6 .
N1 C12 N6 114.1(4) 2_556 .
N1 C12 H12A 108.7 2_556 .
N6 C12 H12A 108.7 . .
N1 C12 H12B 108.7 2_556 .
N6 C12 H12B 108.7 . .
H12A C12 H12B 107.6 . .
C3 C13 H13A 109.5 . .
C3 C13 H13B 109.5 . .
H13A C13 H13B 109.5 . .
C3 C13 H13C 109.5 . .
H13A C13 H13C 109.5 . .
H13B C13 H13C 109.5 . .
C6 C14 H14A 109.5 . .
C6 C14 H14B 109.5 . .
H14A C14 H14B 109.5 . .
C6 C14 H14C 109.5 . .
H14A C14 H14C 109.5 . .
H14B C14 H14C 109.5 . .
C11 C15 H15A 109.5 . .
C11 C15 H15B 109.5 . .
H15A C15 H15B 109.5 . .
C11 C15 H15C 109.5 . .
H15A C15 H15C 109.5 . .
H15B C15 H15C 109.5 . .
C1 N1 C12 122.0(4) . 2_556
C1 N1 C2 113.1(4) . .
C12 N1 C2 123.6(4) 2_556 .
C1 N2 C4 123.0(4) . .
C1 N2 C3 112.6(3) . .
C4 N2 C3 123.9(4) . .
C5 N3 C4 124.6(4) . .
C5 N3 C6 106.4(3) . .
C4 N3 C6 127.2(4) . .
C5 N4 C8 122.3(4) . .
C5 N4 C7 112.3(4) . .
C8 N4 C7 124.6(4) . .
C9 N5 C8 122.4(4) . .
C9 N5 C10 112.5(5) . .
C8 N5 C10 124.3(4) . .
C9 N6 C12 123.4(4) . .
C9 N6 C11 112.9(5) . .
C12 N6 C11 122.3(5) . .
C2 O4 H4 109.5 . .
C7 O5 H5 109.5 . .
C10 O6 H6 109.5 . .

loop_
_geom_bond_atom_site_label_1
_geom_bond_atom_site_label_2
_geom_bond_distance
_geom_bond_site_symmetry_2
O1W O4W 1.361(14) .
O1W O3W 1.374(10) 5_546
O1W Er1 2.376(6) .
O2W O3W 1.486(10) 6_545
O2W O2W 1.719(15) 6_545
O2W Er1 2.310(8) .
O3W O1W 1.374(10) 5_546
O3W O2W 1.486(10) 6_545
O3W Er1 2.307(8) .
O4W O4W 1.708(15) 6_545
O4W Er1 2.256(8) .
Er1 O4W 2.256(8) 6_545
Er1 O4W 2.256(8) 2_556
Er1 O4W 2.256(8) 5_546
Er1 O3W 2.307(8) 5_546
Er1 O3W 2.307(8) 6_545
Er1 O3W 2.307(8) 2_556
Er1 O2W 2.310(8) 6_545
Er1 O2W 2.310(8) 2_556
Er1 O2W 2.310(8) 5_546
C1 O1 1.210(6) .
C1 N1 1.360(5) .
C1 N2 1.360(6) .
C2 N1 1.461(5) 6
C2 N1 1.461(5) .
C2 O4 1.434(6) .
C2 C3 1.577(8) .
C3 C13 1.435(12) .
C3 N2 1.433(4) 6
C3 N2 1.433(4) .
C4 N3 1.426(6) .
C4 N2 1.435(5) .
C4 H4A 0.9800 .
C4 H4B 0.9800 .
C5 O2 1.233(6) .
C5 N4 1.357(5) .
C5 N3 1.372(6) .
C6 C7 1.471(7) .
C6 C14 1.4402(17) .
C6 N3 1.527(4) .
C6 N3 1.527(4) 6
C7 N4 1.470(5) 6
C7 N4 1.471(5) .
C7 O5 1.436(6) .
C8 N5 1.419(7) .
C8 N4 1.421(6) .
C8 H8A 0.9800 .
C8 H8B 0.9800 .
C9 O3 1.222(5) .
C9 N5 1.349(6) .
C9 N6 1.351(7) .
C10 N5 1.472(5) .
C10 N5 1.472(5) 6
C10 C11 1.541(11) .
C10 O6 1.434(6) .
C11 C15 1.410(11) .
C11 N6 1.463(5) .
C11 N6 1.463(5) 6
C12 N1 1.432(6) 2_556
C12 N6 1.464(7) .
C12 H12A 0.9800 .
C12 H12B 0.9800 .
C13 H13A 0.9700 .
C13 H13B 0.9700 .
C13 H13C 0.9700 .
C14 H14A 0.9700 .
C14 H14B 0.9700 .
C14 H14C 0.9700 .
C15 H15A 0.9700 .
C15 H15B 0.9700 .
C15 H15C 0.9700 .
N1 C12 1.431(6) 2_556
O4 H4 0.8300 .
O5 H5 0.8300 .
O6 H6 0.8300 .

loop_
_platon_squeeze_void_nr
_platon_squeeze_void_average_x
_platon_squeeze_void_average_y
_platon_squeeze_void_average_z
_platon_squeeze_void_volume
_platon_squeeze_void_count_electrons
_platon_squeeze_void_content
1 0.471 -0.033 0.000 1124 438 ' '
2 1.000 0.000 0.500 116 32 ' '
3 0.500 0.500 0.500 116 32 ' '
